data_4079440
loop_
_publ_author_name
'MacLeod, K. Cory'
'Patrick, Brian O.'
'Smith, Kevin M.'

_publ_section_title
;
 Oxidatively Induced Reductive Elimination from a Chromium(III) Bis(aryl)
 Complex
;
_journal_issue 18
_journal_name_full Organometallics
_journal_page_first 6681
_journal_paper_doi 10.1021/om300751z
_journal_volume 31
_journal_year 2012
_chemical_formula_sum 'C23 H28 Cr N O'
_chemical_formula_weight 386.46
_chemical_name_systematic
;
 ?
;
_space_group_IT_number 14
_symmetry_cell_setting monoclinic
_symmetry_space_group_name_Hall '-P 2ybc'
_symmetry_space_group_name_H-M 'P 1 21/c 1'
_atom_sites_solution_hydrogens geom
_atom_sites_solution_primary direct
_atom_sites_solution_secondary difmap
_audit_creation_method SHELXL-97
_cell_angle_alpha 90.00
_cell_angle_beta 100.629(2)
_cell_angle_gamma 90.00
_cell_formula_units_Z 4
_cell_length_a 11.8637(5)
_cell_length_b 14.0753(6)
_cell_length_c 12.0754(5)
_cell_measurement_reflns_used 6998
_cell_measurement_temperature 173(2)
_cell_measurement_theta_max 28.02
_cell_measurement_theta_min 2.64
_cell_volume 1981.81(14)
_computing_structure_refinement 'SHELXL-97 (Sheldrick, 1997)'
_diffrn_ambient_temperature 173(2)
_diffrn_measured_fraction_theta_full 0.982
_diffrn_measured_fraction_theta_max 0.982
_diffrn_measurement_device_type 'Bruker X8 APEX II'
_diffrn_measurement_method 'area detector'
_diffrn_radiation_monochromator graphite
_diffrn_radiation_source 'fine-focus sealed tube'
_diffrn_radiation_type MoK\a
_diffrn_radiation_wavelength 0.71069
_diffrn_reflns_av_R_equivalents 0.0424
_diffrn_reflns_av_sigmaI/netI 0.0546
_diffrn_reflns_limit_h_max 10
_diffrn_reflns_limit_h_min -15
_diffrn_reflns_limit_k_max 18
_diffrn_reflns_limit_k_min -18
_diffrn_reflns_limit_l_max 15
_diffrn_reflns_limit_l_min -15
_diffrn_reflns_number 15379
_diffrn_reflns_theta_full 28.12
_diffrn_reflns_theta_max 28.12
_diffrn_reflns_theta_min 2.24
_exptl_absorpt_coefficient_mu 0.588
_exptl_absorpt_correction_T_max 0.943
_exptl_absorpt_correction_T_min 0.816
_exptl_absorpt_correction_type multi-scan
_exptl_crystal_colour black
_exptl_crystal_density_diffrn 1.295
_exptl_crystal_density_method 'not measured'
_exptl_crystal_description irregular
_exptl_crystal_F_000 820
_exptl_crystal_size_max 0.25
_exptl_crystal_size_mid 0.12
_exptl_crystal_size_min 0.10
_refine_diff_density_max 1.148
_refine_diff_density_min -0.507
_refine_diff_density_rms 0.076
_refine_ls_extinction_method none
_refine_ls_goodness_of_fit_ref 1.037
_refine_ls_hydrogen_treatment constr
_refine_ls_matrix_type full
_refine_ls_number_parameters 235
_refine_ls_number_reflns 4764
_refine_ls_number_restraints 0
_refine_ls_restrained_S_all 1.037
_refine_ls_R_factor_all 0.0780
_refine_ls_R_factor_gt 0.0477
_refine_ls_shift/su_max 0.007
_refine_ls_shift/su_mean 0.001
_refine_ls_structure_factor_coef Fsqd
_refine_ls_weighting_details 'calc w=1/[\s^2^(Fo^2^)+(0.0434P)^2^+2.1499P] where P=(Fo^2^+2Fc^2^)/3'
_refine_ls_weighting_scheme calc
_refine_ls_wR_factor_gt 0.1030
_refine_ls_wR_factor_ref 0.1173
_reflns_number_gt 3478
_reflns_number_total 4764
_reflns_threshold_expression >2sigma(I)
_cod_data_source_file om300751z_si_002.cif
_cod_data_source_block 6_OCMe2Ph
_cod_depositor_comments
;
The following automatic conversions were performed:

'_symmetry_cell_setting' value 'Monoclinic' changed to 'monoclinic'
according to /home/saulius/struct/CIF-dictionaries/cif_core.dic
dictionary named 'cif_core.dic' version 2.4.2 from 2011-04-26.

Automatic conversion script
Id: cif_fix_values 1891 2012-01-12 08:04:46Z andrius 
;
_cod_original_sg_symbol_H-M 'P 21/c'
_cod_database_code 4079440

loop_
_symmetry_equiv_pos_as_xyz
'x, y, z'
'-x, y+1/2, -z+1/2'
'-x, -y, -z'
'x, -y-1/2, z-1/2'

loop_
_atom_site_label
_atom_site_type_symbol
_atom_site_fract_x
_atom_site_fract_y
_atom_site_fract_z
_atom_site_U_iso_or_equiv
_atom_site_adp_type
_atom_site_occupancy
_atom_site_symmetry_multiplicity
_atom_site_calc_flag
_atom_site_refinement_flags
C1 C 0.6702(2) -0.11058(18) 0.1241(2) 0.0179(5) Uani 1 1 d .
C2 C 0.5938(2) -0.17572(18) 0.1566(2) 0.0203(5) Uani 1 1 d .
H2 H 0.5708 -0.1679 0.2274 0.024 Uiso 1 1 calc R
C3 C 0.5501(2) -0.25222(19) 0.0879(2) 0.0239(6) Uani 1 1 d .
H3 H 0.4985 -0.2959 0.1120 0.029 Uiso 1 1 calc R
C4 C 0.5827(2) -0.26364(18) -0.0153(2) 0.0244(6) Uani 1 1 d .
H4 H 0.5537 -0.3156 -0.0622 0.029 Uiso 1 1 calc R
C5 C 0.6576(2) -0.19971(19) -0.0508(2) 0.0240(6) Uani 1 1 d .
H5 H 0.6788 -0.2072 -0.1224 0.029 Uiso 1 1 calc R
C6 C 0.7011(2) -0.12503(18) 0.0185(2) 0.0188(5) Uani 1 1 d .
C7 C 0.7867(2) -0.05579(19) -0.0137(2) 0.0216(5) Uani 1 1 d .
H7A H 0.8656 -0.0783 0.0155 0.026 Uiso 1 1 calc R
H7B H 0.7763 -0.0513 -0.0968 0.026 Uiso 1 1 calc R
C8 C 0.8702(2) 0.1000(2) 0.0296(2) 0.0275(6) Uani 1 1 d .
H8A H 0.8592 0.1626 0.0616 0.041 Uiso 1 1 calc R
H8B H 0.8791 0.1074 -0.0490 0.041 Uiso 1 1 calc R
H8C H 0.9392 0.0702 0.0729 0.041 Uiso 1 1 calc R
C9 C 0.6663(2) 0.0843(2) -0.0336(2) 0.0268(6) Uani 1 1 d .
H9A H 0.5987 0.0450 -0.0307 0.040 Uiso 1 1 calc R
H9B H 0.6769 0.0902 -0.1119 0.040 Uiso 1 1 calc R
H9C H 0.6552 0.1476 -0.0034 0.040 Uiso 1 1 calc R
C10 C 0.6553(2) 0.1478(2) 0.2289(2) 0.0294(6) Uani 1 1 d .
H10 H 0.6401 0.1952 0.1722 0.035 Uiso 1 1 calc R
C11 C 0.7523(2) 0.14347(19) 0.3145(2) 0.0262(6) Uani 1 1 d .
H11 H 0.8142 0.1874 0.3257 0.031 Uiso 1 1 calc R
C12 C 0.7424(2) 0.0639(2) 0.3802(2) 0.0268(6) Uani 1 1 d .
H12 H 0.7964 0.0440 0.4442 0.032 Uiso 1 1 calc R
C13 C 0.6392(3) 0.0180(2) 0.3358(2) 0.0311(7) Uani 1 1 d .
H13 H 0.6107 -0.0384 0.3641 0.037 Uiso 1 1 calc R
C14 C 0.5851(2) 0.0709(2) 0.2410(2) 0.0316(7) Uani 1 1 d .
H14 H 0.5136 0.0564 0.1942 0.038 Uiso 1 1 calc R
C15 C 0.9696(2) -0.10522(17) 0.2877(2) 0.0181(5) Uani 1 1 d .
C16 C 0.9581(2) -0.19637(19) 0.2172(2) 0.0259(6) Uani 1 1 d .
H16A H 0.8784 -0.2184 0.2051 0.039 Uiso 1 1 calc R
H16B H 1.0084 -0.2455 0.2572 0.039 Uiso 1 1 calc R
H16C H 0.9800 -0.1835 0.1443 0.039 Uiso 1 1 calc R
C17 C 0.9360(2) -0.1275(2) 0.4021(2) 0.0257(6) Uani 1 1 d .
H17A H 0.9428 -0.0698 0.4483 0.038 Uiso 1 1 calc R
H17B H 0.9871 -0.1766 0.4410 0.038 Uiso 1 1 calc R
H17C H 0.8566 -0.1503 0.3900 0.038 Uiso 1 1 calc R
C18 C 1.09340(19) -0.06722(17) 0.31000(18) 0.0153(5) Uani 1 1 d .
C19 C 1.1886(2) -0.12649(19) 0.3248(2) 0.0216(5) Uani 1 1 d .
H19 H 1.1781 -0.1933 0.3195 0.026 Uiso 1 1 calc R
C20 C 1.2995(2) -0.0893(2) 0.3473(2) 0.0259(6) Uani 1 1 d .
H20 H 1.3635 -0.1310 0.3563 0.031 Uiso 1 1 calc R
C21 C 1.3169(2) 0.0073(2) 0.3566(2) 0.0229(5) Uani 1 1 d .
H21 H 1.3925 0.0325 0.3719 0.028 Uiso 1 1 calc R
C22 C 1.2229(2) 0.06728(19) 0.3433(2) 0.0224(5) Uani 1 1 d .
H22 H 1.2339 0.1340 0.3506 0.027 Uiso 1 1 calc R
C23 C 1.1126(2) 0.03033(18) 0.3193(2) 0.0193(5) Uani 1 1 d .
H23 H 1.0490 0.0724 0.3090 0.023 Uiso 1 1 calc R
N1 N 0.76913(17) 0.03937(15) 0.03472(17) 0.0188(4) Uani 1 1 d .
O1 O 0.90032(13) -0.03329(12) 0.22981(14) 0.0173(4) Uani 1 1 d .
Cr1 Cr 0.74800(3) 0.00783(3) 0.20262(3) 0.01513(11) Uani 1 1 d .

loop_
_atom_site_aniso_label
_atom_site_aniso_U_11
_atom_site_aniso_U_22
_atom_site_aniso_U_33
_atom_site_aniso_U_23
_atom_site_aniso_U_13
_atom_site_aniso_U_12
C1 0.0111(11) 0.0226(13) 0.0184(11) 0.0033(10) -0.0013(9) 0.0019(9)
C2 0.0149(12) 0.0257(13) 0.0198(12) 0.0015(10) 0.0023(9) 0.0030(10)
C3 0.0164(13) 0.0212(13) 0.0332(14) 0.0056(11) 0.0017(11) 0.0003(10)
C4 0.0200(13) 0.0182(13) 0.0315(14) -0.0046(11) -0.0043(11) 0.0014(10)
C5 0.0195(13) 0.0308(15) 0.0205(12) -0.0037(11) 0.0002(10) 0.0049(11)
C6 0.0122(12) 0.0247(13) 0.0182(12) 0.0002(10) -0.0005(9) 0.0037(10)
C7 0.0184(13) 0.0313(15) 0.0163(12) -0.0028(11) 0.0061(10) -0.0013(11)
C8 0.0252(14) 0.0329(16) 0.0266(14) 0.0034(12) 0.0103(11) -0.0091(12)
C9 0.0265(14) 0.0343(16) 0.0182(12) 0.0076(11) 0.0005(10) 0.0034(12)
C10 0.0382(17) 0.0280(15) 0.0235(13) 0.0009(11) 0.0092(12) 0.0115(13)
C11 0.0283(14) 0.0252(14) 0.0270(14) -0.0097(11) 0.0106(11) -0.0054(12)
C12 0.0297(15) 0.0347(16) 0.0166(12) -0.0035(11) 0.0058(11) 0.0101(12)
C13 0.0408(17) 0.0248(15) 0.0361(15) -0.0058(12) 0.0287(14) -0.0051(13)
C14 0.0151(13) 0.0470(18) 0.0324(15) -0.0173(14) 0.0037(11) 0.0027(12)
C15 0.0132(12) 0.0199(12) 0.0208(12) 0.0011(10) 0.0022(9) 0.0003(9)
C16 0.0177(13) 0.0220(14) 0.0364(15) -0.0041(12) 0.0007(11) -0.0027(10)
C17 0.0178(13) 0.0327(15) 0.0277(13) 0.0085(12) 0.0074(11) 0.0016(11)
C18 0.0122(11) 0.0214(12) 0.0123(10) 0.0000(9) 0.0026(9) -0.0003(9)
C19 0.0197(13) 0.0210(13) 0.0237(13) -0.0048(10) 0.0025(10) 0.0010(10)
C20 0.0170(13) 0.0336(15) 0.0262(13) -0.0056(12) 0.0021(10) 0.0053(11)
C21 0.0144(12) 0.0364(15) 0.0183(11) -0.0040(11) 0.0039(9) -0.0062(11)
C22 0.0197(13) 0.0234(14) 0.0233(13) 0.0009(11) 0.0015(10) -0.0047(11)
C23 0.0164(12) 0.0212(13) 0.0194(12) 0.0005(10) 0.0007(9) 0.0011(10)
N1 0.0162(11) 0.0241(11) 0.0167(10) 0.0024(8) 0.0043(8) -0.0008(9)
O1 0.0099(8) 0.0219(9) 0.0194(8) 0.0008(7) 0.0011(6) 0.0002(7)
Cr1 0.01194(18) 0.0214(2) 0.01217(17) 0.00011(16) 0.00263(13) -0.00024(16)

loop_
_atom_type_symbol
_atom_type_description
_atom_type_scat_dispersion_real
_atom_type_scat_dispersion_imag
_atom_type_scat_source
C C 0.0033 0.0016 'International Tables Vol C Tables 4.2.6.8 and 6.1.1.4'
H H 0.0000 0.0000 'International Tables Vol C Tables 4.2.6.8 and 6.1.1.4'
N N 0.0061 0.0033 'International Tables Vol C Tables 4.2.6.8 and 6.1.1.4'
O O 0.0106 0.0060 'International Tables Vol C Tables 4.2.6.8 and 6.1.1.4'
Cr Cr 0.3209 0.6236 'International Tables Vol C Tables 4.2.6.8 and 6.1.1.4'

loop_
_geom_angle_atom_site_label_1
_geom_angle_atom_site_label_2
_geom_angle_atom_site_label_3
_geom_angle
C2 C1 C6 116.9(2)
C2 C1 Cr1 131.64(18)
C6 C1 Cr1 111.50(17)
C3 C2 C1 121.8(2)
C3 C2 H2 119.1
C1 C2 H2 119.1
C4 C3 C2 119.3(2)
C4 C3 H3 120.3
C2 C3 H3 120.3
C3 C4 C5 120.4(2)
C3 C4 H4 119.8
C5 C4 H4 119.8
C6 C5 C4 119.7(2)
C6 C5 H5 120.2
C4 C5 H5 120.2
C5 C6 C1 121.9(2)
C5 C6 C7 121.9(2)
C1 C6 C7 116.2(2)
N1 C7 C6 109.28(19)
N1 C7 H7A 109.8
C6 C7 H7A 109.8
N1 C7 H7B 109.8
C6 C7 H7B 109.8
H7A C7 H7B 108.3
N1 C8 H8A 109.5
N1 C8 H8B 109.5
H8A C8 H8B 109.5
N1 C8 H8C 109.5
H8A C8 H8C 109.5
H8B C8 H8C 109.5
N1 C9 H9A 109.5
N1 C9 H9B 109.5
H9A C9 H9B 109.5
N1 C9 H9C 109.5
H9A C9 H9C 109.5
H9B C9 H9C 109.5
C14 C10 C11 108.4(3)
C14 C10 Cr1 70.11(16)
C11 C10 Cr1 73.54(16)
C14 C10 H10 125.8
C11 C10 H10 125.8
Cr1 C10 H10 122.2
C12 C11 C10 108.2(2)
C12 C11 Cr1 71.10(15)
C10 C11 Cr1 71.39(15)
C12 C11 H11 125.9
C10 C11 H11 125.9
Cr1 C11 H11 123.3
C11 C12 C13 108.2(2)
C11 C12 Cr1 73.97(15)
C13 C12 Cr1 69.99(15)
C11 C12 H12 125.9
C13 C12 H12 125.9
Cr1 C12 H12 121.8
C12 C13 C14 107.5(2)
C12 C13 Cr1 74.08(15)
C14 C13 Cr1 71.91(15)
C12 C13 H13 126.2
C14 C13 H13 126.2
Cr1 C13 H13 119.6
C10 C14 C13 107.7(2)
C10 C14 Cr1 74.39(15)
C13 C14 Cr1 71.38(15)
C10 C14 H14 126.2
C13 C14 H14 126.2
Cr1 C14 H14 119.9
O1 C15 C16 110.01(19)
O1 C15 C18 106.74(19)
C16 C15 C18 111.9(2)
O1 C15 C17 111.64(19)
C16 C15 C17 108.5(2)
C18 C15 C17 108.12(19)
C15 C16 H16A 109.5
C15 C16 H16B 109.5
H16A C16 H16B 109.5
C15 C16 H16C 109.5
H16A C16 H16C 109.5
H16B C16 H16C 109.5
C15 C17 H17A 109.5
C15 C17 H17B 109.5
H17A C17 H17B 109.5
C15 C17 H17C 109.5
H17A C17 H17C 109.5
H17B C17 H17C 109.5
C19 C18 C23 117.7(2)
C19 C18 C15 122.7(2)
C23 C18 C15 119.6(2)
C18 C19 C20 121.0(2)
C18 C19 H19 119.5
C20 C19 H19 119.5
C21 C20 C19 120.5(2)
C21 C20 H20 119.7
C19 C20 H20 119.7
C20 C21 C22 119.1(2)
C20 C21 H21 120.4
C22 C21 H21 120.4
C21 C22 C23 120.3(2)
C21 C22 H22 119.9
C23 C22 H22 119.9
C22 C23 C18 121.3(2)
C22 C23 H23 119.3
C18 C23 H23 119.3
C9 N1 C8 108.7(2)
C9 N1 C7 109.0(2)
C8 N1 C7 109.18(19)
C9 N1 Cr1 112.85(15)
C8 N1 Cr1 113.38(15)
C7 N1 Cr1 103.57(14)
C15 O1 Cr1 140.19(15)
O1 Cr1 C1 99.66(8)
O1 Cr1 N1 87.25(7)
C1 Cr1 N1 81.48(9)
O1 Cr1 C13 124.02(10)
C1 Cr1 C13 96.51(10)
N1 Cr1 C13 148.30(10)
O1 Cr1 C14 157.72(9)
C1 Cr1 C14 94.89(10)
N1 Cr1 C14 111.67(10)
C13 Cr1 C14 36.71(11)
O1 Cr1 C12 97.81(9)
C1 Cr1 C12 128.50(10)
N1 Cr1 C12 147.53(10)
C13 Cr1 C12 35.92(10)
C14 Cr1 C12 59.92(10)
O1 Cr1 C10 135.29(9)
C1 Cr1 C10 124.93(10)
N1 Cr1 C10 95.48(9)
C13 Cr1 C10 59.69(10)
C14 Cr1 C10 35.50(11)
C12 Cr1 C10 58.77(10)
O1 Cr1 C11 103.58(9)
C1 Cr1 C11 153.15(10)
N1 Cr1 C11 112.68(9)
C13 Cr1 C11 59.16(10)
C14 Cr1 C11 59.08(10)
C12 Cr1 C11 34.93(10)
C10 Cr1 C11 35.06(10)

loop_
_geom_bond_atom_site_label_1
_geom_bond_atom_site_label_2
_geom_bond_distance
C1 C2 1.396(3)
C1 C6 1.405(3)
C1 Cr1 2.051(3)
C2 C3 1.399(4)
C2 H2 0.9500
C3 C4 1.380(4)
C3 H3 0.9500
C4 C5 1.387(4)
C4 H4 0.9500
C5 C6 1.383(4)
C5 H5 0.9500
C6 C7 1.509(3)
C7 N1 1.491(3)
C7 H7A 0.9900
C7 H7B 0.9900
C8 N1 1.483(3)
C8 H8A 0.9800
C8 H8B 0.9800
C8 H8C 0.9800
C9 N1 1.483(3)
C9 H9A 0.9800
C9 H9B 0.9800
C9 H9C 0.9800
C10 C14 1.390(4)
C10 C11 1.398(4)
C10 Cr1 2.306(3)
C10 H10 0.9500
C11 C12 1.390(4)
C11 Cr1 2.334(3)
C11 H11 0.9500
C12 C13 1.401(4)
C12 Cr1 2.297(2)
C12 H12 0.9500
C13 C14 1.416(4)
C13 Cr1 2.245(3)
C13 H13 0.9500
C14 Cr1 2.252(3)
C14 H14 0.9500
C15 O1 1.406(3)
C15 C16 1.532(3)
C15 C18 1.539(3)
C15 C17 1.539(3)
C16 H16A 0.9800
C16 H16B 0.9800
C16 H16C 0.9800
C17 H17A 0.9800
C17 H17B 0.9800
C17 H17C 0.9800
C18 C19 1.389(3)
C18 C23 1.393(3)
C19 C20 1.394(4)
C19 H19 0.9500
C20 C21 1.377(4)
C20 H20 0.9500
C21 C22 1.384(4)
C21 H21 0.9500
C22 C23 1.388(3)
C22 H22 0.9500
C23 H23 0.9500
N1 Cr1 2.135(2)
O1 Cr1 1.8681(16)

loop_
_geom_torsion_atom_site_label_1
_geom_torsion_atom_site_label_2
_geom_torsion_atom_site_label_3
_geom_torsion_atom_site_label_4
_geom_torsion
C6 C1 C2 C3 0.3(4)
Cr1 C1 C2 C3 179.42(19)
C1 C2 C3 C4 -0.3(4)
C2 C3 C4 C5 -0.3(4)
C3 C4 C5 C6 1.1(4)
C4 C5 C6 C1 -1.1(4)
C4 C5 C6 C7 177.4(2)
C2 C1 C6 C5 0.5(4)
Cr1 C1 C6 C5 -178.84(19)
C2 C1 C6 C7 -178.1(2)
Cr1 C1 C6 C7 2.6(3)
C5 C6 C7 N1 148.3(2)
C1 C6 C7 N1 -33.1(3)
C14 C10 C11 C12 -0.1(3)
Cr1 C10 C11 C12 -61.92(18)
C14 C10 C11 Cr1 61.82(19)
C10 C11 C12 C13 0.1(3)
Cr1 C11 C12 C13 -62.02(18)
C10 C11 C12 Cr1 62.11(18)
C11 C12 C13 C14 0.0(3)
Cr1 C12 C13 C14 -64.63(18)
C11 C12 C13 Cr1 64.59(18)
C11 C10 C14 C13 0.1(3)
Cr1 C10 C14 C13 64.10(18)
C11 C10 C14 Cr1 -64.02(19)
C12 C13 C14 C10 0.0(3)
Cr1 C13 C14 C10 -66.10(18)
C12 C13 C14 Cr1 66.08(18)
O1 C15 C18 C19 -154.5(2)
C16 C15 C18 C19 -34.2(3)
C17 C15 C18 C19 85.2(3)
O1 C15 C18 C23 27.4(3)
C16 C15 C18 C23 147.8(2)
C17 C15 C18 C23 -92.8(3)
C23 C18 C19 C20 -0.5(3)
C15 C18 C19 C20 -178.5(2)
C18 C19 C20 C21 0.7(4)
C19 C20 C21 C22 0.0(4)
C20 C21 C22 C23 -0.9(4)
C21 C22 C23 C18 1.1(4)
C19 C18 C23 C22 -0.4(4)
C15 C18 C23 C22 177.7(2)
C6 C7 N1 C9 -76.3(2)
C6 C7 N1 C8 165.2(2)
C6 C7 N1 Cr1 44.1(2)
C16 C15 O1 Cr1 81.8(3)
C18 C15 O1 Cr1 -156.59(17)
C17 C15 O1 Cr1 -38.6(3)
C15 O1 Cr1 C1 -60.4(2)
C15 O1 Cr1 N1 -141.2(2)
C15 O1 Cr1 C13 44.3(3)
C15 O1 Cr1 C14 69.7(4)
C15 O1 Cr1 C12 71.0(2)
C15 O1 Cr1 C10 123.7(2)
C15 O1 Cr1 C11 106.1(2)
C2 C1 Cr1 O1 113.4(2)
C6 C1 Cr1 O1 -67.38(17)
C2 C1 Cr1 N1 -160.8(2)
C6 C1 Cr1 N1 18.34(17)
C2 C1 Cr1 C13 -12.8(2)
C6 C1 Cr1 C13 166.42(18)
C2 C1 Cr1 C14 -49.6(2)
C6 C1 Cr1 C14 129.56(18)
C2 C1 Cr1 C12 5.3(3)
C6 C1 Cr1 C12 -175.52(15)
C2 C1 Cr1 C10 -70.1(3)
C6 C1 Cr1 C10 109.10(18)
C2 C1 Cr1 C11 -36.3(4)
C6 C1 Cr1 C11 142.9(2)
C9 N1 Cr1 O1 -176.53(18)
C8 N1 Cr1 O1 -52.42(18)
C7 N1 Cr1 O1 65.77(14)
C9 N1 Cr1 C1 83.27(18)
C8 N1 Cr1 C1 -152.62(19)
C7 N1 Cr1 C1 -34.43(15)
C9 N1 Cr1 C13 -5.3(3)
C8 N1 Cr1 C13 118.8(2)
C7 N1 Cr1 C13 -123.03(19)
C9 N1 Cr1 C14 -8.6(2)
C8 N1 Cr1 C14 115.48(18)
C7 N1 Cr1 C14 -126.33(15)
C9 N1 Cr1 C12 -76.3(2)
C8 N1 Cr1 C12 47.8(3)
C7 N1 Cr1 C12 166.01(17)
C9 N1 Cr1 C10 -41.29(19)
C8 N1 Cr1 C10 82.82(18)
C7 N1 Cr1 C10 -158.98(15)
C9 N1 Cr1 C11 -72.96(19)
C8 N1 Cr1 C11 51.15(19)
C7 N1 Cr1 C11 169.34(14)
C12 C13 Cr1 O1 49.27(19)
C14 C13 Cr1 O1 164.24(15)
C12 C13 Cr1 C1 155.58(17)
C14 C13 Cr1 C1 -89.45(17)
C12 C13 Cr1 N1 -120.1(2)
C14 C13 Cr1 N1 -5.1(3)
C12 C13 Cr1 C14 -115.0(2)
C14 C13 Cr1 C12 115.0(2)
C12 C13 Cr1 C10 -77.49(18)
C14 C13 Cr1 C10 37.48(16)
C12 C13 Cr1 C11 -36.54(16)
C14 C13 Cr1 C11 78.43(18)
C10 C14 Cr1 O1 78.8(3)
C13 C14 Cr1 O1 -36.4(3)
C10 C14 Cr1 C1 -150.42(17)
C13 C14 Cr1 C1 94.34(17)
C10 C14 Cr1 N1 -67.66(18)
C13 C14 Cr1 N1 177.10(16)
C10 C14 Cr1 C13 115.2(2)
C10 C14 Cr1 C12 77.31(18)
C13 C14 Cr1 C12 -37.92(16)
C13 C14 Cr1 C10 -115.2(2)
C10 C14 Cr1 C11 36.55(15)
C13 C14 Cr1 C11 -78.68(18)
C11 C12 Cr1 O1 102.57(16)
C13 C12 Cr1 O1 -140.66(17)
C11 C12 Cr1 C1 -148.44(16)
C13 C12 Cr1 C1 -31.7(2)
C11 C12 Cr1 N1 5.4(3)
C13 C12 Cr1 N1 122.1(2)
C11 C12 Cr1 C13 -116.8(2)
C11 C12 Cr1 C14 -78.01(18)
C13 C12 Cr1 C14 38.77(17)
C11 C12 Cr1 C10 -36.52(16)
C13 C12 Cr1 C10 80.26(18)
C13 C12 Cr1 C11 116.8(2)
C14 C10 Cr1 O1 -148.09(16)
C11 C10 Cr1 O1 -30.9(2)
C14 C10 Cr1 C1 36.9(2)
C11 C10 Cr1 C1 154.06(15)
C14 C10 Cr1 N1 120.28(17)
C11 C10 Cr1 N1 -122.51(16)
C14 C10 Cr1 C13 -38.78(17)
C11 C10 Cr1 C13 78.43(18)
C11 C10 Cr1 C14 117.2(2)
C14 C10 Cr1 C12 -80.83(18)
C11 C10 Cr1 C12 36.38(15)
C14 C10 Cr1 C11 -117.2(2)
C12 C11 Cr1 O1 -84.16(17)
C10 C11 Cr1 O1 158.19(16)
C12 C11 Cr1 C1 65.1(3)
C10 C11 Cr1 C1 -52.6(3)
C12 C11 Cr1 N1 -176.88(15)
C10 C11 Cr1 N1 65.47(17)
C12 C11 Cr1 C13 37.59(17)
C10 C11 Cr1 C13 -80.06(18)
C12 C11 Cr1 C14 80.63(18)
C10 C11 Cr1 C14 -37.01(17)
C10 C11 Cr1 C12 -117.6(2)
C12 C11 Cr1 C10 117.6(2)
